data_1508721
loop_
_publ_author_name
'Gharpure, Santosh J.'
'Niranjana, P.'
'Porwal, Suheel K.'

_publ_section_title
;
 Stereoselective synthesis of oxa- and aza-angular triquinanes using
 tandem radical cyclization to vinylogous carbonates and carbamates.
;
_journal_issue 21
_journal_name_full 'Organic letters'
_journal_page_first 5476
_journal_page_last 5479
_journal_paper_doi 10.1021/ol302557a
_journal_volume 14
_journal_year 2012
_chemical_formula_moiety 'C30 H38 N2 O6 S2'
_chemical_formula_sum 'C30 H38 N2 O6 S2'
_chemical_formula_weight 586.74
_chemical_name_systematic
;

 ?

;
_space_group_IT_number 14
_symmetry_cell_setting monoclinic
_symmetry_space_group_name_Hall '-P 2ybc'
_symmetry_space_group_name_H-M 'P 1 21/c 1'
_atom_sites_solution_hydrogens geom
_atom_sites_solution_primary direct
_atom_sites_solution_secondary difmap
_audit_creation_method SHELXL-97
_cell_angle_alpha 90.00
_cell_angle_beta 101.595(2)
_cell_angle_gamma 90.00
_cell_formula_units_Z 4
_cell_length_a 10.2052(6)
_cell_length_b 18.7686(9)
_cell_length_c 16.2613(7)
_cell_measurement_reflns_used 6763
_cell_measurement_temperature 298(2)
_cell_measurement_theta_max 26.16
_cell_measurement_theta_min 2.31
_cell_volume 3051.1(3)
_computing_cell_refinement APEXII,Bruker,2004
_computing_data_collection APEXII,Bruker,2004
_computing_data_reduction SAINT,Bruker,2004
_computing_molecular_graphics 'ORTEP-3 (Farrugia, 1997)'
_computing_publication_material 'SHELXL-97 (Sheldrick, 2008)'
_computing_structure_refinement 'SHELXL-97 (Sheldrick, 2008)'
_computing_structure_solution 'SHELXS-97 (Sheldrick, 2008)'
_diffrn_ambient_temperature 298(2)
_diffrn_measured_fraction_theta_full 0.999
_diffrn_measured_fraction_theta_max 0.941
_diffrn_measurement_device_type 'Bruker APEXII CCD area detector'
_diffrn_measurement_method 'phi and omega scans'
_diffrn_radiation_monochromator graphite
_diffrn_radiation_source 'fine-focus sealed tube'
_diffrn_radiation_type MoK\a
_diffrn_radiation_wavelength 0.71073
_diffrn_reflns_av_R_equivalents 0.0278
_diffrn_reflns_av_sigmaI/netI 0.0470
_diffrn_reflns_limit_h_max 14
_diffrn_reflns_limit_h_min -15
_diffrn_reflns_limit_k_max 24
_diffrn_reflns_limit_k_min -27
_diffrn_reflns_limit_l_max 24
_diffrn_reflns_limit_l_min -21
_diffrn_reflns_number 29123
_diffrn_reflns_theta_full 25.00
_diffrn_reflns_theta_max 32.82
_diffrn_reflns_theta_min 2.17
_exptl_absorpt_coefficient_mu 0.219
_exptl_absorpt_correction_T_max 0.9680
_exptl_absorpt_correction_T_min 0.9081
_exptl_absorpt_correction_type multi-scan
_exptl_absorpt_process_details 'SADABS (Bruker,2004)'
_exptl_crystal_colour colourless
_exptl_crystal_density_diffrn 1.277
_exptl_crystal_density_method 'not measured'
_exptl_crystal_description Rectangular
_exptl_crystal_F_000 1248
_exptl_crystal_size_max 0.45
_exptl_crystal_size_mid 0.35
_exptl_crystal_size_min 0.15
_refine_diff_density_max 0.333
_refine_diff_density_min -0.443
_refine_diff_density_rms 0.045
_refine_ls_extinction_method none
_refine_ls_goodness_of_fit_ref 1.008
_refine_ls_hydrogen_treatment mixed
_refine_ls_matrix_type full
_refine_ls_number_parameters 374
_refine_ls_number_reflns 10672
_refine_ls_number_restraints 0
_refine_ls_restrained_S_all 1.008
_refine_ls_R_factor_all 0.1252
_refine_ls_R_factor_gt 0.0561
_refine_ls_shift/su_max 0.006
_refine_ls_shift/su_mean 0.000
_refine_ls_structure_factor_coef Fsqd
_refine_ls_weighting_details 'calc w=1/[\s^2^(Fo^2^)+(0.0715P)^2^+0.6150P] where P=(Fo^2^+2Fc^2^)/3'
_refine_ls_weighting_scheme calc
_refine_ls_wR_factor_gt 0.1350
_refine_ls_wR_factor_ref 0.1701
_reflns_number_gt 5465
_reflns_number_total 10672
_reflns_threshold_expression >2sigma(I)
_cod_data_source_file ol302557a_si_003.cif
_cod_data_source_block new
_cod_depositor_comments
;
The following automatic conversions were performed:

'_symmetry_cell_setting' value 'Monoclinic' changed to 'monoclinic'
according to /home/saulius/struct/CIF-dictionaries/cif_core.dic
dictionary named 'cif_core.dic' version 2.4.2 from 2011-04-26.

Automatic conversion script
Id: cif_fix_values 1891 2012-01-12 08:04:46Z andrius 
;
_cod_original_sg_symbol_Hall '-P 2ybc '
_cod_original_sg_symbol_H-M P2(1)/c
_cod_database_code 1508721

loop_
_symmetry_equiv_pos_as_xyz
'x, y, z'
'-x, y+1/2, -z+1/2'
'-x, -y, -z'
'x, -y-1/2, z-1/2'

loop_
_atom_site_label
_atom_site_type_symbol
_atom_site_fract_x
_atom_site_fract_y
_atom_site_fract_z
_atom_site_U_iso_or_equiv
_atom_site_adp_type
_atom_site_occupancy
_atom_site_symmetry_multiplicity
_atom_site_calc_flag
_atom_site_refinement_flags
C1 C 0.86219(17) 0.23814(10) 0.37901(12) 0.0466(4) Uani 1 1 d .
C2 C 0.9509(2) 0.17526(13) 0.37195(15) 0.0629(6) Uani 1 1 d .
H2A H 1.0435 0.1901 0.3787 0.076 Uiso 1 1 calc R
H2B H 0.9443 0.1399 0.4145 0.076 Uiso 1 1 calc R
C3 C 0.75644(17) 0.15967(9) 0.26616(13) 0.0450(4) Uani 1 1 d .
H3 H 0.7271 0.1694 0.2061 0.054 Uiso 1 1 calc R
C4 C 0.6753(2) 0.09883(10) 0.29391(16) 0.0584(5) Uani 1 1 d .
H4A H 0.7261 0.0750 0.3430 0.070 Uiso 1 1 calc R
H4B H 0.6503 0.0642 0.2492 0.070 Uiso 1 1 calc R
C5 C 0.55025(19) 0.13529(10) 0.31446(14) 0.0489(5) Uani 1 1 d .
C6 C 0.61885(16) 0.19946(9) 0.36623(11) 0.0375(4) Uani 1 1 d .
H6 H 0.6629 0.1817 0.4216 0.045 Uiso 1 1 calc R
C7 C 0.54300(16) 0.26737(9) 0.37930(11) 0.0373(4) Uani 1 1 d .
H7 H 0.5977 0.2937 0.4259 0.045 Uiso 1 1 calc R
C8 C 0.66888(18) 0.29098(10) 0.27034(12) 0.0440(4) Uani 1 1 d .
H8A H 0.7309 0.3307 0.2805 0.053 Uiso 1 1 calc R
H8B H 0.6485 0.2809 0.2106 0.053 Uiso 1 1 calc R
C9 C 0.72904(16) 0.22505(9) 0.31988(11) 0.0381(4) Uani 1 1 d .
C10 C 0.8954(3) 0.29357(15) 0.42811(17) 0.0670(6) Uani 1 1 d .
C11 C 0.96640(19) 0.25453(12) 0.18832(13) 0.0527(5) Uani 1 1 d .
C12 C 0.8624(2) 0.27640(14) 0.12491(13) 0.0614(6) Uani 1 1 d .
H12 H 0.8066 0.2428 0.0935 0.074 Uiso 1 1 calc R
C13 C 0.8418(3) 0.34818(15) 0.10835(15) 0.0714(7) Uani 1 1 d .
H13 H 0.7708 0.3626 0.0664 0.086 Uiso 1 1 calc R
C14 C 0.9246(3) 0.39873(14) 0.15300(16) 0.0730(7) Uani 1 1 d .
C15 C 1.0287(3) 0.37576(15) 0.21478(16) 0.0747(7) Uani 1 1 d .
H15 H 1.0863 0.4093 0.2448 0.090 Uiso 1 1 calc R
C16 C 1.0500(2) 0.30491(14) 0.23342(15) 0.0651(6) Uani 1 1 d .
H16 H 1.1203 0.2909 0.2761 0.078 Uiso 1 1 calc R
C17 C 0.9005(4) 0.47713(17) 0.1339(3) 0.1228(13) Uani 1 1 d .
H17A H 0.9294 0.5044 0.1842 0.184 Uiso 1 1 calc R
H17B H 0.8068 0.4851 0.1129 0.184 Uiso 1 1 calc R
H17C H 0.9500 0.4916 0.0924 0.184 Uiso 1 1 calc R
C18 C 0.4795(2) 0.08583(11) 0.36690(17) 0.0692(7) Uani 1 1 d .
H18A H 0.4592 0.0414 0.3380 0.104 Uiso 1 1 calc R
H18B H 0.3982 0.1078 0.3751 0.104 Uiso 1 1 calc R
H18C H 0.5371 0.0774 0.4204 0.104 Uiso 1 1 calc R
C19 C 0.4550(2) 0.15555(13) 0.23223(15) 0.0626(6) Uani 1 1 d .
H19A H 0.4283 0.1133 0.1999 0.094 Uiso 1 1 calc R
H19B H 0.4998 0.1873 0.2007 0.094 Uiso 1 1 calc R
H19C H 0.3774 0.1787 0.2447 0.094 Uiso 1 1 calc R
C20 C 0.40464(17) 0.25835(11) 0.39901(12) 0.0459(4) Uani 1 1 d .
H20A H 0.3594 0.3041 0.3938 0.055 Uiso 1 1 calc R
H20B H 0.3528 0.2261 0.3584 0.055 Uiso 1 1 calc R
C21 C 0.4103(2) 0.22973(12) 0.48543(13) 0.0526(5) Uani 1 1 d .
C22 C 0.2764(3) 0.17769(19) 0.57473(17) 0.0939(9) Uani 1 1 d .
H22A H 0.3572 0.1861 0.6165 0.113 Uiso 1 1 calc R
H22B H 0.2021 0.1994 0.5944 0.113 Uiso 1 1 calc R
C23 C 0.2538(4) 0.10149(18) 0.5641(2) 0.1073(11) Uani 1 1 d .
H23A H 0.1773 0.0932 0.5200 0.161 Uiso 1 1 calc R
H23B H 0.2379 0.0814 0.6156 0.161 Uiso 1 1 calc R
H23C H 0.3311 0.0795 0.5498 0.161 Uiso 1 1 calc R
C24 C 0.61070(18) 0.43937(9) 0.37126(13) 0.0454(4) Uani 1 1 d .
C25 C 0.5941(2) 0.43599(10) 0.45426(13) 0.0515(5) Uani 1 1 d .
H25 H 0.5251 0.4090 0.4680 0.062 Uiso 1 1 calc R
C26 C 0.6803(2) 0.47276(12) 0.51571(15) 0.0629(6) Uani 1 1 d .
H26 H 0.6706 0.4693 0.5712 0.075 Uiso 1 1 calc R
C27 C 0.7806(2) 0.51458(12) 0.49638(18) 0.0675(7) Uani 1 1 d .
C28 C 0.7957(2) 0.51727(12) 0.4140(2) 0.0714(7) Uani 1 1 d .
H28 H 0.8634 0.5453 0.4003 0.086 Uiso 1 1 calc R
C29 C 0.7129(2) 0.47942(11) 0.35127(16) 0.0585(5) Uani 1 1 d .
H29 H 0.7261 0.4810 0.2963 0.070 Uiso 1 1 calc R
C30 C 0.8699(3) 0.55670(18) 0.5648(2) 0.1101(12) Uani 1 1 d .
H30A H 0.8225 0.5978 0.5785 0.165 Uiso 1 1 calc R
H30B H 0.9485 0.5717 0.5455 0.165 Uiso 1 1 calc R
H30C H 0.8954 0.5274 0.6137 0.165 Uiso 1 1 calc R
N1 N 0.90205(16) 0.14609(9) 0.28750(13) 0.0568(4) Uani 1 1 d .
N2 N 0.54479(15) 0.30787(8) 0.30088(9) 0.0406(3) Uani 1 1 d .
O1 O 1.12526(17) 0.15232(10) 0.25314(15) 0.0953(7) Uani 1 1 d .
O2 O 0.9277(2) 0.12362(10) 0.14226(13) 0.0893(6) Uani 1 1 d .
O3 O 0.50840(17) 0.22587(12) 0.53953(10) 0.0878(6) Uani 1 1 d .
O4 O 0.28963(17) 0.21007(11) 0.49520(10) 0.0790(5) Uani 1 1 d .
O5 O 0.52530(18) 0.41518(8) 0.21344(9) 0.0712(5) Uani 1 1 d .
O6 O 0.37026(14) 0.39802(8) 0.31020(10) 0.0638(4) Uani 1 1 d .
S1 S 0.98831(6) 0.16380(3) 0.21467(4) 0.06583(18) Uani 1 1 d .
S2 S 0.50122(5) 0.39208(3) 0.29262(3) 0.04914(14) Uani 1 1 d .
H10A H 0.974(3) 0.2950(13) 0.4637(15) 0.073(7) Uiso 1 1 d .
H10B H 0.836(2) 0.3317(13) 0.4350(15) 0.069(7) Uiso 1 1 d .

loop_
_atom_site_aniso_label
_atom_site_aniso_U_11
_atom_site_aniso_U_22
_atom_site_aniso_U_33
_atom_site_aniso_U_23
_atom_site_aniso_U_13
_atom_site_aniso_U_12
C1 0.0379(9) 0.0493(11) 0.0529(11) 0.0045(9) 0.0097(8) -0.0071(7)
C2 0.0457(11) 0.0689(14) 0.0720(15) 0.0134(12) 0.0064(10) 0.0067(10)
C3 0.0371(8) 0.0378(9) 0.0622(12) -0.0071(9) 0.0148(8) 0.0008(7)
C4 0.0600(12) 0.0363(10) 0.0852(15) -0.0135(10) 0.0293(11) -0.0038(8)
C5 0.0438(9) 0.0383(9) 0.0683(13) -0.0106(9) 0.0200(9) -0.0105(7)
C6 0.0344(8) 0.0329(8) 0.0454(9) 0.0011(7) 0.0082(7) -0.0007(6)
C7 0.0363(8) 0.0368(9) 0.0386(9) -0.0012(7) 0.0070(6) 0.0009(6)
C8 0.0481(10) 0.0403(10) 0.0461(10) 0.0015(8) 0.0157(8) 0.0028(7)
C9 0.0359(8) 0.0331(8) 0.0465(9) -0.0028(7) 0.0107(7) -0.0012(6)
C10 0.0528(13) 0.0715(16) 0.0726(16) -0.0095(13) 0.0025(12) -0.0194(12)
C11 0.0430(10) 0.0620(12) 0.0570(11) -0.0104(10) 0.0190(8) -0.0058(9)
C12 0.0545(12) 0.0799(16) 0.0502(12) -0.0135(11) 0.0110(9) -0.0168(11)
C13 0.0691(15) 0.0894(19) 0.0554(13) 0.0127(13) 0.0119(11) -0.0016(13)
C14 0.0918(18) 0.0682(16) 0.0627(14) -0.0003(13) 0.0243(13) -0.0101(13)
C15 0.0863(18) 0.0732(17) 0.0618(15) -0.0127(13) 0.0080(13) -0.0258(13)
C16 0.0543(12) 0.0757(16) 0.0612(13) -0.0036(12) 0.0019(10) -0.0128(11)
C17 0.169(4) 0.077(2) 0.126(3) 0.020(2) 0.038(3) 0.009(2)
C18 0.0705(14) 0.0450(11) 0.1016(18) -0.0103(12) 0.0399(13) -0.0206(10)
C19 0.0479(11) 0.0731(15) 0.0668(14) -0.0259(12) 0.0111(10) -0.0168(10)
C20 0.0398(9) 0.0514(11) 0.0477(10) 0.0008(9) 0.0116(7) 0.0064(8)
C21 0.0489(11) 0.0635(13) 0.0479(11) -0.0029(10) 0.0156(9) -0.0003(9)
C22 0.099(2) 0.128(3) 0.0627(16) 0.0110(17) 0.0354(15) -0.0263(19)
C23 0.122(3) 0.111(3) 0.082(2) 0.0161(19) 0.0042(18) -0.027(2)
C24 0.0453(9) 0.0318(9) 0.0601(12) 0.0006(8) 0.0126(8) 0.0067(7)
C25 0.0483(10) 0.0463(11) 0.0629(12) -0.0083(10) 0.0187(9) 0.0003(8)
C26 0.0610(13) 0.0634(14) 0.0657(14) -0.0185(11) 0.0160(11) 0.0061(10)
C27 0.0507(12) 0.0499(12) 0.0998(19) -0.0211(13) 0.0099(12) 0.0023(9)
C28 0.0507(12) 0.0475(12) 0.119(2) 0.0035(14) 0.0230(13) -0.0053(9)
C29 0.0579(12) 0.0459(11) 0.0760(15) 0.0102(11) 0.0238(11) 0.0043(9)
C30 0.0746(18) 0.091(2) 0.154(3) -0.055(2) -0.0017(19) -0.0113(15)
N1 0.0422(8) 0.0483(9) 0.0836(13) -0.0015(9) 0.0214(8) 0.0084(7)
N2 0.0444(8) 0.0359(7) 0.0413(8) 0.0030(6) 0.0083(6) 0.0054(6)
O1 0.0486(9) 0.0946(13) 0.1516(19) 0.0081(13) 0.0412(11) 0.0223(9)
O2 0.0965(13) 0.0737(11) 0.1126(15) -0.0425(11) 0.0568(12) -0.0102(10)
O3 0.0591(10) 0.1512(18) 0.0508(9) 0.0156(10) 0.0060(8) -0.0093(10)
O4 0.0617(10) 0.1201(15) 0.0587(9) 0.0116(10) 0.0209(8) -0.0175(9)
O5 0.1034(13) 0.0546(9) 0.0523(9) 0.0177(7) 0.0078(8) 0.0130(8)
O6 0.0438(7) 0.0566(9) 0.0862(11) 0.0008(8) 0.0017(7) 0.0160(6)
S1 0.0497(3) 0.0596(3) 0.0967(5) -0.0117(3) 0.0350(3) 0.0061(2)
S2 0.0530(3) 0.0389(2) 0.0523(3) 0.0055(2) 0.0028(2) 0.01081(19)

loop_
_atom_type_symbol
_atom_type_description
_atom_type_scat_dispersion_real
_atom_type_scat_dispersion_imag
_atom_type_scat_source
C C 0.0033 0.0016 'International Tables Vol C Tables 4.2.6.8 and 6.1.1.4'
H H 0.0000 0.0000 'International Tables Vol C Tables 4.2.6.8 and 6.1.1.4'
N N 0.0061 0.0033 'International Tables Vol C Tables 4.2.6.8 and 6.1.1.4'
O O 0.0106 0.0060 'International Tables Vol C Tables 4.2.6.8 and 6.1.1.4'
S S 0.1246 0.1234 'International Tables Vol C Tables 4.2.6.8 and 6.1.1.4'

loop_
_geom_angle_atom_site_label_1
_geom_angle_atom_site_label_2
_geom_angle_atom_site_label_3
_geom_angle
C10 C1 C2 125.5(2)
C10 C1 C9 127.0(2)
C2 C1 C9 107.46(16)
N1 C2 C1 105.49(16)
N1 C2 H2A 110.6
C1 C2 H2A 110.6
N1 C2 H2B 110.6
C1 C2 H2B 110.6
H2A C2 H2B 108.8
N1 C3 C4 112.33(16)
N1 C3 C9 106.76(14)
C4 C3 C9 104.62(15)
N1 C3 H3 111.0
C4 C3 H3 111.0
C9 C3 H3 111.0
C3 C4 C5 104.66(15)
C3 C4 H4A 110.8
C5 C4 H4A 110.8
C3 C4 H4B 110.8
C5 C4 H4B 110.8
H4A C4 H4B 108.9
C19 C5 C18 110.36(18)
C19 C5 C4 109.13(18)
C18 C5 C4 110.71(17)
C19 C5 C6 114.69(16)
C18 C5 C6 112.25(17)
C4 C5 C6 99.15(14)
C7 C6 C9 104.27(13)
C7 C6 C5 122.44(14)
C9 C6 C5 105.59(14)
C7 C6 H6 107.9
C9 C6 H6 107.9
C5 C6 H6 107.9
N2 C7 C20 114.20(13)
N2 C7 C6 102.30(13)
C20 C7 C6 117.05(14)
N2 C7 H7 107.6
C20 C7 H7 107.6
C6 C7 H7 107.6
N2 C8 C9 105.94(14)
N2 C8 H8A 110.5
C9 C8 H8A 110.5
N2 C8 H8B 110.5
C9 C8 H8B 110.5
H8A C8 H8B 108.7
C1 C9 C8 114.47(15)
C1 C9 C6 112.73(14)
C8 C9 C6 104.60(13)
C1 C9 C3 104.06(14)
C8 C9 C3 115.90(15)
C6 C9 C3 104.90(13)
C1 C10 H10A 120.5(16)
C1 C10 H10B 124.8(15)
H10A C10 H10B 114(2)
C16 C11 C12 119.4(2)
C16 C11 S1 119.90(17)
C12 C11 S1 120.60(17)
C13 C12 C11 119.9(2)
C13 C12 H12 120.1
C11 C12 H12 120.1
C14 C13 C12 121.0(2)
C14 C13 H13 119.5
C12 C13 H13 119.5
C15 C14 C13 118.1(2)
C15 C14 C17 121.6(3)
C13 C14 C17 120.3(3)
C16 C15 C14 122.0(2)
C16 C15 H15 119.0
C14 C15 H15 119.0
C15 C16 C11 119.5(2)
C15 C16 H16 120.2
C11 C16 H16 120.2
C14 C17 H17A 109.5
C14 C17 H17B 109.5
H17A C17 H17B 109.5
C14 C17 H17C 109.5
H17A C17 H17C 109.5
H17B C17 H17C 109.5
C5 C18 H18A 109.5
C5 C18 H18B 109.5
H18A C18 H18B 109.5
C5 C18 H18C 109.5
H18A C18 H18C 109.5
H18B C18 H18C 109.5
C5 C19 H19A 109.5
C5 C19 H19B 109.5
H19A C19 H19B 109.5
C5 C19 H19C 109.5
H19A C19 H19C 109.5
H19B C19 H19C 109.5
C21 C20 C7 112.12(15)
C21 C20 H20A 109.2
C7 C20 H20A 109.2
C21 C20 H20B 109.2
C7 C20 H20B 109.2
H20A C20 H20B 107.9
O3 C21 O4 123.8(2)
O3 C21 C20 125.62(19)
O4 C21 C20 110.58(17)
C23 C22 O4 110.2(3)
C23 C22 H22A 109.6
O4 C22 H22A 109.6
C23 C22 H22B 109.6
O4 C22 H22B 109.6
H22A C22 H22B 108.1
C22 C23 H23A 109.5
C22 C23 H23B 109.5
H23A C23 H23B 109.5
C22 C23 H23C 109.5
H23A C23 H23C 109.5
H23B C23 H23C 109.5
C29 C24 C25 119.90(19)
C29 C24 S2 120.28(17)
C25 C24 S2 119.82(15)
C26 C25 C24 119.68(19)
C26 C25 H25 120.2
C24 C25 H25 120.2
C27 C26 C25 121.1(2)
C27 C26 H26 119.4
C25 C26 H26 119.4
C26 C27 C28 118.4(2)
C26 C27 C30 119.8(3)
C28 C27 C30 121.8(3)
C27 C28 C29 121.8(2)
C27 C28 H28 119.1
C29 C28 H28 119.1
C24 C29 C28 119.1(2)
C24 C29 H29 120.5
C28 C29 H29 120.5
C27 C30 H30A 109.5
C27 C30 H30B 109.5
H30A C30 H30B 109.5
C27 C30 H30C 109.5
H30A C30 H30C 109.5
H30B C30 H30C 109.5
C2 N1 C3 106.94(15)
C2 N1 S1 117.86(15)
C3 N1 S1 117.00(15)
C8 N2 C7 109.62(13)
C8 N2 S2 114.46(12)
C7 N2 S2 120.84(11)
C21 O4 C22 118.4(2)
O1 S1 O2 120.27(12)
O1 S1 N1 105.80(12)
O2 S1 N1 106.32(10)
O1 S1 C11 108.54(11)
O2 S1 C11 107.29(12)
N1 S1 C11 108.10(9)
O5 S2 O6 119.72(10)
O5 S2 N2 105.89(9)
O6 S2 N2 107.97(9)
O5 S2 C24 107.66(10)
O6 S2 C24 107.37(9)
N2 S2 C24 107.73(8)

loop_
_geom_bond_atom_site_label_1
_geom_bond_atom_site_label_2
_geom_bond_distance
C1 C10 1.314(3)
C1 C2 1.506(3)
C1 C9 1.519(2)
C2 N1 1.469(3)
C2 H2A 0.9700
C2 H2B 0.9700
C3 N1 1.479(2)
C3 C4 1.531(3)
C3 C9 1.564(2)
C3 H3 0.9800
C4 C5 1.542(3)
C4 H4A 0.9700
C4 H4B 0.9700
C5 C19 1.534(3)
C5 C18 1.535(3)
C5 C6 1.553(2)
C6 C7 1.528(2)
C6 C9 1.550(2)
C6 H6 0.9800
C7 N2 1.488(2)
C7 C20 1.519(2)
C7 H7 0.9800
C8 N2 1.484(2)
C8 C9 1.536(2)
C8 H8A 0.9700
C8 H8B 0.9700
C10 H10A 0.89(3)
C10 H10B 0.96(2)
C11 C16 1.382(3)
C11 C12 1.385(3)
C11 S1 1.759(2)
C12 C13 1.382(3)
C12 H12 0.9300
C13 C14 1.377(4)
C13 H13 0.9300
C14 C15 1.376(4)
C14 C17 1.514(4)
C15 C16 1.372(4)
C15 H15 0.9300
C16 H16 0.9300
C17 H17A 0.9600
C17 H17B 0.9600
C17 H17C 0.9600
C18 H18A 0.9600
C18 H18B 0.9600
C18 H18C 0.9600
C19 H19A 0.9600
C19 H19B 0.9600
C19 H19C 0.9600
C20 C21 1.495(3)
C20 H20A 0.9700
C20 H20B 0.9700
C21 O3 1.195(2)
C21 O4 1.325(2)
C22 C23 1.453(4)
C22 O4 1.460(3)
C22 H22A 0.9700
C22 H22B 0.9700
C23 H23A 0.9600
C23 H23B 0.9600
C23 H23C 0.9600
C24 C29 1.377(3)
C24 C25 1.395(3)
C24 S2 1.760(2)
C25 C26 1.377(3)
C25 H25 0.9300
C26 C27 1.376(3)
C26 H26 0.9300
C27 C28 1.380(4)
C27 C30 1.511(4)
C28 C29 1.383(3)
C28 H28 0.9300
C29 H29 0.9300
C30 H30A 0.9600
C30 H30B 0.9600
C30 H30C 0.9600
N1 S1 1.6453(19)
N2 S2 1.6400(15)
O1 S1 1.4282(19)
O2 S1 1.430(2)
O5 S2 1.4259(16)
O6 S2 1.4261(15)

loop_
_geom_torsion_atom_site_label_1
_geom_torsion_atom_site_label_2
_geom_torsion_atom_site_label_3
_geom_torsion_atom_site_label_4
_geom_torsion
C10 C1 C2 N1 -154.1(2)
C9 C1 C2 N1 26.2(2)
N1 C3 C4 C5 148.81(17)
C9 C3 C4 C5 33.4(2)
C3 C4 C5 C19 74.8(2)
C3 C4 C5 C18 -163.51(18)
C3 C4 C5 C6 -45.4(2)
C19 C5 C6 C7 43.2(2)
C18 C5 C6 C7 -83.8(2)
C4 C5 C6 C7 159.23(17)
C19 C5 C6 C9 -75.55(19)
C18 C5 C6 C9 157.45(16)
C4 C5 C6 C9 40.52(18)
C9 C6 C7 N2 36.37(15)
C5 C6 C7 N2 -82.98(19)
C9 C6 C7 C20 161.99(14)
C5 C6 C7 C20 42.6(2)
C10 C1 C9 C8 41.9(3)
C2 C1 C9 C8 -138.51(17)
C10 C1 C9 C6 -77.5(3)
C2 C1 C9 C6 102.09(18)
C10 C1 C9 C3 169.4(2)
C2 C1 C9 C3 -11.0(2)
N2 C8 C9 C1 -113.92(16)
N2 C8 C9 C6 9.95(17)
N2 C8 C9 C3 124.90(15)
C7 C6 C9 C1 96.14(16)
C5 C6 C9 C1 -133.66(16)
C7 C6 C9 C8 -28.84(17)
C5 C6 C9 C8 101.36(16)
C7 C6 C9 C3 -151.28(14)
C5 C6 C9 C3 -21.07(18)
N1 C3 C9 C1 -7.95(19)
C4 C3 C9 C1 111.31(17)
N1 C3 C9 C8 118.66(17)
C4 C3 C9 C8 -122.08(17)
N1 C3 C9 C6 -126.56(15)
C4 C3 C9 C6 -7.31(19)
C16 C11 C12 C13 -1.2(3)
S1 C11 C12 C13 176.12(18)
C11 C12 C13 C14 1.2(4)
C12 C13 C14 C15 -0.1(4)
C12 C13 C14 C17 179.9(3)
C13 C14 C15 C16 -1.0(4)
C17 C14 C15 C16 179.0(3)
C14 C15 C16 C11 1.0(4)
C12 C11 C16 C15 0.1(3)
S1 C11 C16 C15 -177.22(19)
N2 C7 C20 C21 -169.30(15)
C6 C7 C20 C21 71.2(2)
C7 C20 C21 O3 12.9(3)
C7 C20 C21 O4 -168.40(17)
C29 C24 C25 C26 -0.1(3)
S2 C24 C25 C26 179.67(15)
C24 C25 C26 C27 1.9(3)
C25 C26 C27 C28 -1.9(3)
C25 C26 C27 C30 177.4(2)
C26 C27 C28 C29 0.2(3)
C30 C27 C28 C29 -179.2(2)
C25 C24 C29 C28 -1.6(3)
S2 C24 C29 C28 178.63(15)
C27 C28 C29 C24 1.6(3)
C1 C2 N1 C3 -31.5(2)
C1 C2 N1 S1 102.78(17)
C4 C3 N1 C2 -89.6(2)
C9 C3 N1 C2 24.5(2)
C4 C3 N1 S1 135.70(15)
C9 C3 N1 S1 -110.18(16)
C9 C8 N2 C7 13.40(18)
C9 C8 N2 S2 152.88(12)
C20 C7 N2 C8 -158.77(15)
C6 C7 N2 C8 -31.30(17)
C20 C7 N2 S2 64.77(18)
C6 C7 N2 S2 -167.76(11)
O3 C21 O4 C22 -4.0(4)
C20 C21 O4 C22 177.3(2)
C23 C22 O4 C21 -105.8(3)
C2 N1 S1 O1 45.26(17)
C3 N1 S1 O1 174.99(14)
C2 N1 S1 O2 174.22(15)
C3 N1 S1 O2 -56.05(16)
C2 N1 S1 C11 -70.85(16)
C3 N1 S1 C11 58.88(16)
C16 C11 S1 O1 -26.8(2)
C12 C11 S1 O1 155.88(18)
C16 C11 S1 O2 -158.20(18)
C12 C11 S1 O2 24.5(2)
C16 C11 S1 N1 87.51(19)
C12 C11 S1 N1 -89.80(19)
C8 N2 S2 O5 40.69(15)
C7 N2 S2 O5 175.22(13)
C8 N2 S2 O6 170.05(13)
C7 N2 S2 O6 -55.42(15)
C8 N2 S2 C24 -74.28(14)
C7 N2 S2 C24 60.25(15)
C29 C24 S2 O5 -10.72(18)
C25 C24 S2 O5 169.56(15)
C29 C24 S2 O6 -140.86(15)
C25 C24 S2 O6 39.41(17)
C29 C24 S2 N2 103.07(16)
C25 C24 S2 N2 -76.65(16)
